data_2213158
loop_
_publ_author_name
'V. Dhanasekaran'
'D. Gayathri'
'D. Velmurugan'
'K. Ravikumar'
'M. S. Karthikeyan'

_publ_section_title
;
 2-Bromo-3-(4-chlorophenyl)-1-(2,4-dichloro-5-fluorophenyl)prop-2-en-1-one
;
_journal_coeditor_code BT2309
_journal_issue 5
_journal_name_full 'Acta Crystallographica Section E'
_journal_page_first o2060
_journal_page_last o2061
_journal_paper_doi 10.1107/S1600536807013852
_journal_volume 63
_journal_year 2007
_chemical_formula_moiety 'C15 H7 Br Cl3 F O'
_chemical_formula_sum 'C15 H7 Br Cl3 F O'
_chemical_formula_weight 408.46
_chemical_name_systematic
;
 ?
;
_space_group_IT_number 61
_symmetry_cell_setting orthorhombic
_symmetry_space_group_name_Hall '-P 2ac 2ab'
_symmetry_space_group_name_H-M 'P b c a'
_atom_sites_solution_hydrogens geom
_atom_sites_solution_primary direct
_atom_sites_solution_secondary difmap
_audit_creation_method SHELXL-97
_cell_angle_alpha 90.00
_cell_angle_beta 90.00
_cell_angle_gamma 90.00
_cell_formula_units_Z 16
_cell_length_a 14.3752(9)
_cell_length_b 11.3099(7)
_cell_length_c 37.302(2)
_cell_measurement_reflns_used 2462
_cell_measurement_temperature 293(2)
_cell_measurement_theta_max 25
_cell_measurement_theta_min 7
_cell_volume 6064.6(6)
_computing_cell_refinement 'SAINT (Bruker, 2001)'
_computing_data_collection 'SMART (Bruker, 2001)'
_computing_data_reduction SAINT
_computing_molecular_graphics 'PLATON (Spek, 2003)'
_computing_publication_material 'SHELXL-97 and PARST (Nardelli, 1995)'
_computing_structure_refinement 'SHELXL97 (Sheldrick, 1997)'
_computing_structure_solution 'SHELXS97 (Sheldrick, 1997)'
_diffrn_ambient_temperature 293(2)
_diffrn_measured_fraction_theta_full 0.973
_diffrn_measured_fraction_theta_max 0.973
_diffrn_measurement_device_type 'Bruker SMART APEX CCD area-detector'
_diffrn_measurement_method '\w scans'
_diffrn_radiation_monochromator graphite
_diffrn_radiation_source 'fine-focus sealed tube'
_diffrn_radiation_type MoK\a
_diffrn_radiation_wavelength 0.71073
_diffrn_reflns_av_R_equivalents 0.0415
_diffrn_reflns_av_sigmaI/netI 0.0303
_diffrn_reflns_limit_h_max 18
_diffrn_reflns_limit_h_min -18
_diffrn_reflns_limit_k_max 14
_diffrn_reflns_limit_k_min -14
_diffrn_reflns_limit_l_max 49
_diffrn_reflns_limit_l_min -49
_diffrn_reflns_number 49754
_diffrn_reflns_theta_full 28.03
_diffrn_reflns_theta_max 28.03
_diffrn_reflns_theta_min 1.79
_diffrn_standards_number 0
_exptl_absorpt_coefficient_mu 3.244
_exptl_absorpt_correction_type none
_exptl_crystal_colour colourless
_exptl_crystal_density_diffrn 1.789
_exptl_crystal_density_method 'not measured'
_exptl_crystal_description block
_exptl_crystal_F_000 3200
_exptl_crystal_size_max 0.23
_exptl_crystal_size_mid 0.22
_exptl_crystal_size_min 0.21
_refine_diff_density_max 0.856
_refine_diff_density_min -0.584
_refine_ls_extinction_method none
_refine_ls_goodness_of_fit_ref 1.002
_refine_ls_hydrogen_treatment constr
_refine_ls_matrix_type full
_refine_ls_number_parameters 379
_refine_ls_number_reflns 7133
_refine_ls_number_restraints 0
_refine_ls_restrained_S_all 1.002
_refine_ls_R_factor_all 0.0683
_refine_ls_R_factor_gt 0.0389
_refine_ls_shift/su_max 0.001
_refine_ls_shift/su_mean 0.000
_refine_ls_structure_factor_coef Fsqd
_refine_ls_weighting_details 'calc w=1/[\s^2^(Fo^2^)+(0.0485P)^2^+4.5515P] where P=(Fo^2^+2Fc^2^)/3'
_refine_ls_weighting_scheme calc
_refine_ls_wR_factor_gt 0.0923
_refine_ls_wR_factor_ref 0.1065
_reflns_number_gt 4962
_reflns_number_total 7133
_reflns_threshold_expression I>2sigma(I)
_cod_data_source_file bt2309.cif
_cod_data_source_block I
_cod_original_sg_symbol_Hall '-P 2ac 2ab  '
_cod_database_code 2213158
_cod_database_fobs_code 2213158

loop_
_symmetry_equiv_pos_as_xyz
'x, y, z'
'-x+1/2, -y, z+1/2'
'x+1/2, -y+1/2, -z'
'-x, y+1/2, -z+1/2'
'-x, -y, -z'
'x-1/2, y, -z-1/2'
'-x-1/2, y-1/2, z'
'x, -y-1/2, z-1/2'

loop_
_atom_site_type_symbol
_atom_site_label
_atom_site_fract_x
_atom_site_fract_y
_atom_site_fract_z
_atom_site_U_iso_or_equiv
_atom_site_adp_type
_atom_site_calc_flag
_atom_site_refinement_flags
_atom_site_occupancy
Br Br1 0.30544(2) 0.43472(3) 0.687598(10) 0.05775(11) Uani d . 1
Cl Cl1 0.13702(10) 1.01083(9) 0.82703(3) 0.0905(3) Uani d . 1
Cl Cl2 0.01276(6) 0.71242(12) 0.72594(3) 0.0827(3) Uani d . 1
Cl Cl3 0.67079(6) 0.74088(10) 0.61035(3) 0.0760(3) Uani d . 1
F F1 0.30619(15) 0.8707(2) 0.82126(6) 0.0863(7) Uani d . 1
O O1 0.14933(17) 0.5011(2) 0.73635(8) 0.0788(8) Uani d . 1
C C1 0.2375(2) 0.8334(4) 0.79929(9) 0.0621(9) Uani d . 1
C C2 0.1543(3) 0.8926(3) 0.79878(9) 0.0610(9) Uani d . 1
C C3 0.0852(2) 0.8544(3) 0.77601(9) 0.0627(10) Uani d . 1
H H3 0.0287 0.8944 0.7749 0.075 Uiso calc R 1
C C4 0.1003(2) 0.7560(3) 0.75480(8) 0.0543(8) Uani d . 1
C C5 0.18455(18) 0.6956(3) 0.75513(8) 0.0497(8) Uani d . 1
C C6 0.2534(2) 0.7379(3) 0.77823(8) 0.0542(8) Uani d . 1
H H6 0.3108 0.7001 0.7792 0.065 Uiso calc R 1
C C7 0.2012(2) 0.5849(3) 0.73371(9) 0.0524(8) Uani d . 1
C C8 0.28404(19) 0.5818(3) 0.71004(8) 0.0436(7) Uani d . 1
C C9 0.33604(18) 0.6757(3) 0.70226(8) 0.0414(6) Uani d . 1
H H9 0.3183 0.7458 0.7133 0.050 Uiso calc R 1
C C10 0.41753(17) 0.6840(2) 0.67860(7) 0.0373(6) Uani d . 1
C C11 0.49078(19) 0.6043(3) 0.67955(8) 0.0442(7) Uani d . 1
H H11 0.4877 0.5391 0.6947 0.053 Uiso calc R 1
C C12 0.5681(2) 0.6210(3) 0.65827(8) 0.0492(7) Uani d . 1
H H12 0.6174 0.5680 0.6592 0.059 Uiso calc R 1
C C13 0.5715(2) 0.7163(3) 0.63576(8) 0.0479(7) Uani d . 1
C C14 0.4997(2) 0.7954(3) 0.63368(8) 0.0505(7) Uani d . 1
H H14 0.5023 0.8585 0.6177 0.061 Uiso calc R 1
C C15 0.4237(2) 0.7800(3) 0.65560(8) 0.0462(7) Uani d . 1
H H15 0.3756 0.8349 0.6550 0.055 Uiso calc R 1
Br Br2 0.68966(3) 0.49561(3) 0.559407(10) 0.06407(12) Uani d . 1
Cl Cl4 0.89386(9) -0.03569(10) 0.41089(3) 0.0849(3) Uani d . 1
Cl Cl5 0.96872(6) 0.24087(11) 0.52390(2) 0.0750(3) Uani d . 1
Cl Cl6 0.35291(7) 0.13395(11) 0.63764(3) 0.0881(4) Uani d . 1
F F2 0.72280(17) 0.1039(2) 0.40803(6) 0.0888(7) Uani d . 1
O O2 0.82349(19) 0.4607(2) 0.50066(8) 0.0761(8) Uani d . 1
C C16 0.7795(2) 0.1351(3) 0.43493(9) 0.0567(8) Uani d . 1
C C17 0.8625(2) 0.0765(3) 0.43957(8) 0.0545(8) Uani d . 1
C C18 0.9199(2) 0.1092(3) 0.46720(8) 0.0539(8) Uani d . 1
H H18 0.9758 0.0697 0.4709 0.065 Uiso calc R 1
C C19 0.8944(2) 0.2011(3) 0.48950(8) 0.0473(7) Uani d . 1
C C20 0.81146(18) 0.2605(3) 0.48479(8) 0.0426(6) Uani d . 1
C C21 0.7535(2) 0.2256(3) 0.45700(8) 0.0516(7) Uani d . 1
H H21 0.6969 0.2637 0.4534 0.062 Uiso calc R 1
C C22 0.7857(2) 0.3669(3) 0.50703(8) 0.0473(7) Uani d . 1
C C23 0.71489(19) 0.3530(2) 0.53504(7) 0.0402(6) Uani d . 1
C C24 0.67171(18) 0.2512(2) 0.54186(7) 0.0389(6) Uani d . 1
H H24 0.6913 0.1882 0.5277 0.047 Uiso calc R 1
C C25 0.59844(18) 0.2214(2) 0.56786(7) 0.0392(6) Uani d . 1
C C26 0.5836(2) 0.2806(3) 0.60002(7) 0.0471(7) Uani d . 1
H H26 0.6241 0.3405 0.6069 0.057 Uiso calc R 1
C C27 0.5099(2) 0.2518(3) 0.62173(8) 0.0537(8) Uani d . 1
H H27 0.5007 0.2914 0.6433 0.064 Uiso calc R 1
C C28 0.4500(2) 0.1641(3) 0.61130(8) 0.0523(8) Uani d . 1
C C29 0.4645(2) 0.1009(3) 0.58046(9) 0.0530(8) Uani d . 1
H H29 0.4240 0.0404 0.5740 0.064 Uiso calc R 1
C C30 0.5395(2) 0.1281(3) 0.55918(8) 0.0471(7) Uani d . 1
H H30 0.5510 0.0835 0.5387 0.057 Uiso calc R 1

loop_
_atom_site_aniso_label
_atom_site_aniso_U_11
_atom_site_aniso_U_22
_atom_site_aniso_U_33
_atom_site_aniso_U_12
_atom_site_aniso_U_13
_atom_site_aniso_U_23
Br1 0.0582(2) 0.04623(19) 0.0688(2) -0.01281(15) -0.01003(16) 0.00657(16)
Cl1 0.1225(9) 0.0587(6) 0.0903(8) -0.0097(6) 0.0216(7) 0.0108(5)
Cl2 0.0359(4) 0.1456(10) 0.0666(6) -0.0040(5) -0.0057(4) 0.0093(6)
Cl3 0.0628(5) 0.0890(7) 0.0762(6) -0.0207(5) 0.0346(5) -0.0268(5)
F1 0.0779(15) 0.0979(18) 0.0830(15) -0.0260(13) -0.0190(12) 0.0009(14)
O1 0.0594(15) 0.0787(19) 0.098(2) -0.0302(14) 0.0126(14) 0.0150(15)
C1 0.057(2) 0.074(2) 0.0548(19) -0.0174(19) -0.0001(16) 0.0189(18)
C2 0.067(2) 0.060(2) 0.056(2) -0.0074(18) 0.0134(17) 0.0200(17)
C3 0.0482(18) 0.079(3) 0.061(2) 0.0065(18) 0.0156(16) 0.028(2)
C4 0.0356(15) 0.083(2) 0.0445(17) -0.0059(16) 0.0055(13) 0.0220(17)
C5 0.0348(15) 0.066(2) 0.0480(17) -0.0066(14) 0.0039(12) 0.0209(16)
C6 0.0351(15) 0.070(2) 0.0574(18) -0.0041(15) -0.0021(14) 0.0190(18)
C7 0.0376(15) 0.064(2) 0.0552(18) -0.0099(15) -0.0057(13) 0.0196(16)
C8 0.0357(14) 0.0483(17) 0.0467(16) -0.0050(12) -0.0073(12) 0.0121(13)
C9 0.0334(13) 0.0428(16) 0.0480(16) -0.0010(12) -0.0022(12) 0.0097(13)
C10 0.0333(13) 0.0382(14) 0.0405(14) -0.0027(11) -0.0024(11) 0.0034(12)
C11 0.0397(15) 0.0387(15) 0.0544(17) -0.0002(12) -0.0053(13) 0.0007(13)
C12 0.0391(15) 0.0460(17) 0.0624(19) 0.0031(13) 0.0004(14) -0.0109(15)
C13 0.0431(16) 0.0559(19) 0.0448(16) -0.0149(14) 0.0099(13) -0.0163(14)
C14 0.0510(18) 0.0531(19) 0.0472(17) -0.0091(15) 0.0044(13) 0.0090(14)
C15 0.0390(15) 0.0449(17) 0.0548(18) 0.0024(13) 0.0008(13) 0.0088(14)
Br2 0.0825(3) 0.03796(18) 0.0718(2) -0.00178(16) 0.02592(18) -0.00611(15)
Cl4 0.1136(8) 0.0665(6) 0.0745(6) 0.0066(6) 0.0272(6) -0.0201(5)
Cl5 0.0609(5) 0.1065(8) 0.0577(5) -0.0050(5) -0.0126(4) -0.0017(5)
Cl6 0.0736(6) 0.1181(9) 0.0724(6) -0.0358(6) 0.0282(5) 0.0030(6)
F2 0.0944(16) 0.0968(17) 0.0752(14) -0.0045(14) -0.0253(13) -0.0288(13)
O2 0.0888(18) 0.0548(15) 0.0848(18) -0.0238(14) 0.0351(14) -0.0116(14)
C16 0.061(2) 0.060(2) 0.0497(18) -0.0100(17) -0.0021(15) -0.0030(16)
C17 0.068(2) 0.0493(18) 0.0461(17) -0.0007(16) 0.0173(15) -0.0019(15)
C18 0.0503(18) 0.0571(19) 0.0543(18) 0.0083(15) 0.0140(15) 0.0073(16)
C19 0.0428(16) 0.0578(19) 0.0413(15) -0.0065(14) 0.0053(12) 0.0058(14)
C20 0.0401(15) 0.0455(16) 0.0421(15) -0.0052(13) 0.0085(12) 0.0005(13)
C21 0.0430(16) 0.0545(19) 0.0573(18) 0.0022(14) -0.0008(14) -0.0027(15)
C22 0.0468(16) 0.0450(17) 0.0500(17) -0.0071(14) 0.0050(13) -0.0016(14)
C23 0.0395(14) 0.0386(15) 0.0427(15) 0.0033(12) 0.0004(11) -0.0040(12)
C24 0.0373(14) 0.0374(15) 0.0421(15) 0.0051(11) -0.0014(11) -0.0006(12)
C25 0.0368(14) 0.0379(14) 0.0430(15) 0.0023(12) -0.0009(11) 0.0041(12)
C26 0.0466(16) 0.0537(18) 0.0411(15) -0.0101(14) -0.0021(12) 0.0005(14)
C27 0.0551(18) 0.064(2) 0.0423(17) -0.0053(16) 0.0034(14) -0.0002(15)
C28 0.0480(17) 0.064(2) 0.0452(17) -0.0073(15) 0.0071(13) 0.0122(15)
C29 0.0542(18) 0.0493(18) 0.0555(19) -0.0142(15) -0.0001(15) 0.0087(15)
C30 0.0548(18) 0.0376(15) 0.0489(17) -0.0009(14) 0.0027(13) 0.0006(13)

loop_
_atom_type_symbol
_atom_type_description
_atom_type_scat_dispersion_real
_atom_type_scat_dispersion_imag
_atom_type_scat_source
C C 0.0033 0.0016 'International Tables Vol C Tables 4.2.6.8 and 6.1.1.4'
H H 0.0000 0.0000 'International Tables Vol C Tables 4.2.6.8 and 6.1.1.4'
Br Br -0.2901 2.4595 'International Tables Vol C Tables 4.2.6.8 and 6.1.1.4'
Cl Cl 0.1484 0.1585 'International Tables Vol C Tables 4.2.6.8 and 6.1.1.4'
F F 0.0171 0.0103 'International Tables Vol C Tables 4.2.6.8 and 6.1.1.4'
O O 0.0106 0.0060 'International Tables Vol C Tables 4.2.6.8 and 6.1.1.4'

loop_
_geom_angle_atom_site_label_1
_geom_angle_atom_site_label_2
_geom_angle_atom_site_label_3
_geom_angle
F1 C1 C6 118.6(3)
F1 C1 C2 119.6(4)
C6 C1 C2 121.9(3)
C1 C2 C3 119.0(4)
C1 C2 Cl1 119.8(3)
C3 C2 Cl1 121.2(3)
C2 C3 C4 119.5(3)
C2 C3 H3 120.2
C4 C3 H3 120.2
C3 C4 C5 121.8(3)
C3 C4 Cl2 118.2(3)
C5 C4 Cl2 120.0(3)
C4 C5 C6 117.0(3)
C4 C5 C7 122.8(3)
C6 C5 C7 120.0(3)
C1 C6 C5 120.7(3)
C1 C6 H6 119.6
C5 C6 H6 119.6
O1 C7 C8 121.6(3)
O1 C7 C5 120.7(3)
C8 C7 C5 117.6(3)
C9 C8 C7 124.2(3)
C9 C8 Br1 121.0(2)
C7 C8 Br1 114.6(2)
C8 C9 C10 129.0(3)
C8 C9 H9 115.5
C10 C9 H9 115.5
C11 C10 C15 118.4(3)
C11 C10 C9 123.2(3)
C15 C10 C9 118.2(2)
C12 C11 C10 120.6(3)
C12 C11 H11 119.7
C10 C11 H11 119.7
C13 C12 C11 119.4(3)
C13 C12 H12 120.3
C11 C12 H12 120.3
C12 C13 C14 121.5(3)
C12 C13 Cl3 119.4(2)
C14 C13 Cl3 119.0(2)
C13 C14 C15 118.9(3)
C13 C14 H14 120.6
C15 C14 H14 120.6
C14 C15 C10 121.2(3)
C14 C15 H15 119.4
C10 C15 H15 119.4
F2 C16 C21 118.8(3)
F2 C16 C17 119.7(3)
C21 C16 C17 121.5(3)
C18 C17 C16 119.1(3)
C18 C17 Cl4 120.6(3)
C16 C17 Cl4 120.3(3)
C17 C18 C19 119.8(3)
C17 C18 H18 120.1
C19 C18 H18 120.1
C20 C19 C18 121.3(3)
C20 C19 Cl5 120.1(2)
C18 C19 Cl5 118.6(2)
C19 C20 C21 118.4(3)
C19 C20 C22 122.1(3)
C21 C20 C22 119.4(3)
C16 C21 C20 119.9(3)
C16 C21 H21 120.0
C20 C21 H21 120.0
O2 C22 C23 122.8(3)
O2 C22 C20 118.7(3)
C23 C22 C20 118.5(3)
C24 C23 C22 123.5(3)
C24 C23 Br2 123.9(2)
C22 C23 Br2 112.7(2)
C23 C24 C25 131.1(3)
C23 C24 H24 114.4
C25 C24 H24 114.4
C26 C25 C30 118.2(3)
C26 C25 C24 124.6(3)
C30 C25 C24 117.2(3)
C27 C26 C25 120.9(3)
C27 C26 H26 119.5
C25 C26 H26 119.5
C28 C27 C26 119.3(3)
C28 C27 H27 120.4
C26 C27 H27 120.4
C27 C28 C29 121.3(3)
C27 C28 Cl6 119.0(3)
C29 C28 Cl6 119.6(3)
C28 C29 C30 119.2(3)
C28 C29 H29 120.4
C30 C29 H29 120.4
C29 C30 C25 120.9(3)
C29 C30 H30 119.6
C25 C30 H30 119.6

loop_
_geom_bond_atom_site_label_1
_geom_bond_atom_site_label_2
_geom_bond_distance
Br1 C8 1.887(3)
Cl1 C2 1.720(4)
Cl2 C4 1.727(3)
Cl3 C13 1.735(3)
F1 C1 1.350(4)
O1 C7 1.210(4)
C1 C6 1.355(5)
C1 C2 1.371(5)
C2 C3 1.377(5)
C3 C4 1.382(5)
C3 H3 0.9300
C4 C5 1.391(4)
C5 C6 1.397(4)
C5 C7 1.505(5)
C6 H6 0.9300
C7 C8 1.483(4)
C8 C9 1.331(4)
C9 C10 1.470(4)
C9 H9 0.9300
C10 C11 1.386(4)
C10 C15 1.386(4)
C11 C12 1.379(4)
C11 H11 0.9300
C12 C13 1.367(4)
C12 H12 0.9300
C13 C14 1.368(4)
C14 C15 1.376(4)
C14 H14 0.9300
C15 H15 0.9300
Br2 C23 1.886(3)
Cl4 C17 1.720(3)
Cl5 C19 1.729(3)
Cl6 C28 1.740(3)
F2 C16 1.340(4)
O2 C22 1.215(4)
C16 C21 1.366(5)
C16 C17 1.375(5)
C17 C18 1.371(5)
C18 C19 1.380(4)
C18 H18 0.9300
C19 C20 1.380(4)
C20 C21 1.388(4)
C20 C22 1.507(4)
C21 H21 0.9300
C22 C23 1.468(4)
C23 C24 1.332(4)
C24 C25 1.471(4)
C24 H24 0.9300
C25 C26 1.390(4)
C25 C30 1.391(4)
C26 C27 1.372(4)
C26 H26 0.9300
C27 C28 1.370(4)
C27 H27 0.9300
C28 C29 1.370(5)
C29 C30 1.374(4)
C29 H29 0.9300
C30 H30 0.9300

loop_
_geom_hbond_atom_site_label_D
_geom_hbond_atom_site_label_H
_geom_hbond_atom_site_label_A
_geom_hbond_distance_DH
_geom_hbond_distance_HA
_geom_hbond_distance_DA
_geom_hbond_angle_DHA
C11 H11 Br1 0.93 2.89 3.297(3) 108.2
C26 H26 Br2 0.93 2.67 3.246(3) 121.2

loop_
_geom_torsion_atom_site_label_1
_geom_torsion_atom_site_label_2
_geom_torsion_atom_site_label_3
_geom_torsion_atom_site_label_4
_geom_torsion
F1 C1 C2 C3 179.4(3)
C6 C1 C2 C3 -0.5(5)
F1 C1 C2 Cl1 -2.0(4)
C6 C1 C2 Cl1 178.2(3)
C1 C2 C3 C4 1.4(5)
Cl1 C2 C3 C4 -177.3(2)
C2 C3 C4 C5 -1.5(5)
C2 C3 C4 Cl2 -178.8(2)
C3 C4 C5 C6 0.7(4)
Cl2 C4 C5 C6 177.9(2)
C3 C4 C5 C7 176.9(3)
Cl2 C4 C5 C7 -5.9(4)
F1 C1 C6 C5 179.8(3)
C2 C1 C6 C5 -0.4(5)
C4 C5 C6 C1 0.2(4)
C7 C5 C6 C1 -176.1(3)
C4 C5 C7 O1 -53.7(4)
C6 C5 C7 O1 122.4(3)
C4 C5 C7 C8 127.6(3)
C6 C5 C7 C8 -56.3(4)
O1 C7 C8 C9 170.4(3)
C5 C7 C8 C9 -10.9(4)
O1 C7 C8 Br1 -4.1(4)
C5 C7 C8 Br1 174.6(2)
C7 C8 C9 C10 -178.2(3)
Br1 C8 C9 C10 -4.0(4)
C8 C9 C10 C11 -47.0(4)
C8 C9 C10 C15 136.7(3)
C15 C10 C11 C12 0.5(4)
C9 C10 C11 C12 -175.8(3)
C10 C11 C12 C13 -0.9(4)
C11 C12 C13 C14 -0.4(5)
C11 C12 C13 Cl3 177.3(2)
C12 C13 C14 C15 1.9(5)
Cl3 C13 C14 C15 -175.8(2)
C13 C14 C15 C10 -2.3(5)
C11 C10 C15 C14 1.1(4)
C9 C10 C15 C14 177.6(3)
F2 C16 C17 C18 -180.0(3)
C21 C16 C17 C18 0.6(5)
F2 C16 C17 Cl4 0.3(4)
C21 C16 C17 Cl4 -179.1(3)
C16 C17 C18 C19 -1.0(5)
Cl4 C17 C18 C19 178.7(2)
C17 C18 C19 C20 0.6(5)
C17 C18 C19 Cl5 -179.5(2)
C18 C19 C20 C21 0.2(4)
Cl5 C19 C20 C21 -179.7(2)
C18 C19 C20 C22 -175.2(3)
Cl5 C19 C20 C22 4.9(4)
F2 C16 C21 C20 -179.2(3)
C17 C16 C21 C20 0.2(5)
C19 C20 C21 C16 -0.6(4)
C22 C20 C21 C16 174.9(3)
C19 C20 C22 O2 75.2(4)
C21 C20 C22 O2 -100.2(4)
C19 C20 C22 C23 -105.9(3)
C21 C20 C22 C23 78.7(4)
O2 C22 C23 C24 178.7(3)
C20 C22 C23 C24 -0.2(4)
O2 C22 C23 Br2 0.2(4)
C20 C22 C23 Br2 -178.7(2)
C22 C23 C24 C25 -178.4(3)
Br2 C23 C24 C25 0.0(5)
C23 C24 C25 C26 -26.7(5)
C23 C24 C25 C30 152.5(3)
C30 C25 C26 C27 -3.3(4)
C24 C25 C26 C27 175.9(3)
C25 C26 C27 C28 -0.5(5)
C26 C27 C28 C29 3.0(5)
C26 C27 C28 Cl6 -176.3(3)
C27 C28 C29 C30 -1.5(5)
Cl6 C28 C29 C30 177.8(2)
C28 C29 C30 C25 -2.5(5)
C26 C25 C30 C29 4.8(4)
C24 C25 C30 C29 -174.4(3)

loop_
_cod_related_entry_id
_cod_related_entry_database
_cod_related_entry_code
1 ChemSpider 9699125
